data_7102013
loop_
_publ_author_name
'Li, Yongjun'
'Huffman, John C'
'Flood, Amar H'

_publ_section_title
;
 Can terdentate 2,6-bis(1,2,3-triazol-4-yl)pyridines form stable
 coordination compounds?
;
_journal_issue 26
_journal_name_full 'Chemical communications (Cambridge, England)'
_journal_page_first 2692
_journal_page_last 2694
_journal_paper_doi 10.1039/b703301j
_journal_year 2007
_chemical_formula_moiety 'C30 H38 N14 O4 Ru, 2(F6 P)'
_chemical_formula_sum 'C30 H38 F12 N14 O4 P2 Ru'
_chemical_formula_weight 1049.75
_chemical_name_systematic
;
?
;
_space_group_IT_number 14
_symmetry_cell_setting monoclinic
_symmetry_space_group_name_Hall '-P 2ybc'
_symmetry_space_group_name_H-M 'P 1 21/c 1'
_atom_sites_solution_hydrogens geom
_atom_sites_solution_primary direct
_atom_sites_solution_secondary difmap
_audit_creation_method SHELXL-97
_cell_angle_alpha 90.00
_cell_angle_beta 108.375(2)
_cell_angle_gamma 90.00
_cell_formula_units_Z 4
_cell_length_a 12.2491(8)
_cell_length_b 23.2119(15)
_cell_length_c 14.9526(10)
_cell_measurement_reflns_used 1965
_cell_measurement_temperature 125(2)
_cell_measurement_theta_max 29.99
_cell_measurement_theta_min 3.13
_cell_volume 4034.6(5)
_computing_cell_refinement 'SAINT (Bruker, 1999)'
_computing_data_collection 'SMART (Bruker, 1999)'
_computing_data_reduction 'SAINT (Bruker, 1999), XTEL (local package)'
_computing_molecular_graphics 'Reciprocal Net (http://recipnet.org)'
_computing_structure_refinement 'SHELXL-97 (Sheldrick, 1997)'
_computing_structure_solution 'SHELXS-97 (Sheldrick, 1990)'
_diffrn_ambient_temperature 125(2)
_diffrn_detector 'CCD area detector'
_diffrn_detector_area_resol_mean 44.52
_diffrn_detector_type 'Bruker SMART 6000'
_diffrn_measured_fraction_theta_full 0.998
_diffrn_measured_fraction_theta_max 0.998
_diffrn_measurement_details ' 0.30 degree frames measured for 5.16 seconds each'
_diffrn_measurement_device 'three-circle goniometer with fixed chi'
_diffrn_measurement_device_type 'Bruker Platform goniometer'
_diffrn_measurement_method '\w scans'
_diffrn_radiation_monochromator graphite
_diffrn_radiation_source 'fine-focus sealed tube'
_diffrn_radiation_type MoK\a
_diffrn_radiation_wavelength 0.71073
_diffrn_reflns_av_R_equivalents 0.0568
_diffrn_reflns_av_sigmaI/netI 0.0495
_diffrn_reflns_limit_h_max 17
_diffrn_reflns_limit_h_min -17
_diffrn_reflns_limit_k_max 32
_diffrn_reflns_limit_k_min -32
_diffrn_reflns_limit_l_max 21
_diffrn_reflns_limit_l_min -21
_diffrn_reflns_number 54482
_diffrn_reflns_theta_full 30.03
_diffrn_reflns_theta_max 30.03
_diffrn_reflns_theta_min 1.96
_diffrn_standards_decay_% 0.0
_exptl_absorpt_coefficient_mu 0.580
_exptl_absorpt_correction_type none
_exptl_crystal_colour yellow
_exptl_crystal_density_diffrn 1.728
_exptl_crystal_density_method 'not measured'
_exptl_crystal_description 'triangular plate'
_exptl_crystal_F_000 2120
_exptl_crystal_size_max 0.35
_exptl_crystal_size_mid 0.20
_exptl_crystal_size_min 0.12
_refine_diff_density_max 1.988
_refine_diff_density_min -0.924
_refine_diff_density_rms 0.084
_refine_ls_extinction_method none
_refine_ls_goodness_of_fit_ref 0.943
_refine_ls_hydrogen_treatment mixed
_refine_ls_matrix_type full
_refine_ls_number_parameters 720
_refine_ls_number_reflns 11770
_refine_ls_number_restraints 0
_refine_ls_restrained_S_all 0.943
_refine_ls_R_factor_all 0.0512
_refine_ls_R_factor_gt 0.0299
_refine_ls_shift/su_max 0.002
_refine_ls_shift/su_mean 0.000
_refine_ls_structure_factor_coef Fsqd
_refine_ls_weighting_details 'calc w=1/[\s^2^(Fo^2^)+(0.0314P)^2^+0.0000P] where P=(Fo^2^+2Fc^2^)/3'
_refine_ls_weighting_scheme calc
_refine_ls_wR_factor_gt 0.0658
_refine_ls_wR_factor_ref 0.0729
_reflns_number_gt 8443
_reflns_number_total 11770
_reflns_threshold_expression >2sigma(I)
_cod_data_source_file b703301j.txt
_cod_data_source_block 06172
_cod_depositor_comments
;
The following automatic conversions were performed:
'_symmetry_cell_setting' value 'Monoclinic' changed to 'monoclinic'
according to '/home/saulius/struct/CIF-dictionaries/cif_core.dic'
dictionary named 'cif_core.dic' version 2.4.1 from 2010-06-29.

Automatic conversion script
Id: cif_fix_enum 1527 2010-12-29 10:47:43Z saulius 
;
_cod_original_sg_symbol_Hall '-P 2ybc '
_cod_original_sg_symbol_H-M 'P2(1)/c '
_cod_database_code 7102013

loop_
_symmetry_equiv_pos_as_xyz
'x, y, z'
'-x, y+1/2, -z+1/2'
'-x, -y, -z'
'x, -y-1/2, z-1/2'

loop_
_atom_site_label
_atom_site_type_symbol
_atom_site_fract_x
_atom_site_fract_y
_atom_site_fract_z
_atom_site_U_iso_or_equiv
_atom_site_adp_type
_atom_site_occupancy
_atom_site_symmetry_multiplicity
_atom_site_calc_flag
Ru1 Ru 0.734304(11) 0.557304(6) 0.247813(9) 0.01082(4) Uani 1 1 d
N2 N 0.84952(12) 0.61715(6) 0.23353(10) 0.0125(3) Uani 1 1 d
N3 N 0.86733(12) 0.64438(6) 0.16198(10) 0.0147(3) Uani 1 1 d
N4 N 0.96878(12) 0.67143(6) 0.19874(10) 0.0145(3) Uani 1 1 d
C5 C 1.01522(15) 0.66223(8) 0.29166(13) 0.0151(4) Uani 1 1 d
C6 C 0.93902(14) 0.62690(8) 0.31507(12) 0.0136(3) Uani 1 1 d
C7 C 0.93468(14) 0.59713(8) 0.39952(12) 0.0132(3) Uani 1 1 d
N8 N 0.84377(12) 0.56061(6) 0.38042(10) 0.0116(3) Uani 1 1 d
C9 C 0.82362(15) 0.52905(8) 0.44972(12) 0.0134(3) Uani 1 1 d
C10 C 0.72214(15) 0.49263(8) 0.41183(12) 0.0147(3) Uani 1 1 d
C11 C 0.66481(17) 0.45267(8) 0.44747(13) 0.0192(4) Uani 1 1 d
N12 N 0.57620(14) 0.43514(7) 0.37282(11) 0.0196(3) Uani 1 1 d
N13 N 0.57575(13) 0.46192(7) 0.29297(10) 0.0176(3) Uani 1 1 d
N14 N 0.66497(12) 0.49663(6) 0.31651(10) 0.0136(3) Uani 1 1 d
C15 C 1.01030(16) 0.60257(8) 0.49039(12) 0.0158(4) Uani 1 1 d
C16 C 0.98956(16) 0.57029(8) 0.56188(12) 0.0167(4) Uani 1 1 d
C17 C 0.89554(16) 0.53355(8) 0.54227(12) 0.0160(4) Uani 1 1 d
C18 C 1.01348(16) 0.70841(8) 0.13879(13) 0.0172(4) Uani 1 1 d
C19 C 0.94784(17) 0.76487(9) 0.11480(14) 0.0214(4) Uani 1 1 d
C20 C 0.94772(18) 0.80120(9) 0.19859(15) 0.0241(4) Uani 1 1 d
O21 O 0.86436(13) 0.78318(6) 0.24237(10) 0.0244(3) Uani 1 1 d
C22 C 0.48583(19) 0.39227(10) 0.36835(15) 0.0252(5) Uani 1 1 d
C23 C 0.42865(18) 0.40232(10) 0.44336(14) 0.0228(4) Uani 1 1 d
C24 C 0.32053(18) 0.36612(10) 0.42435(15) 0.0252(4) Uani 1 1 d
O25 O 0.33890(13) 0.30667(7) 0.40624(11) 0.0274(3) Uani 1 1 d
N26 N 0.80857(12) 0.49961(6) 0.17935(10) 0.0130(3) Uani 1 1 d
N27 N 0.89928(13) 0.46572(7) 0.20423(10) 0.0150(3) Uani 1 1 d
N28 N 0.90487(13) 0.44192(7) 0.12384(10) 0.0160(3) Uani 1 1 d
C29 C 0.81911(15) 0.46021(8) 0.04785(13) 0.0160(4) Uani 1 1 d
C30 C 0.75645(14) 0.49776(8) 0.08322(12) 0.0133(3) Uani 1 1 d
C31 C 0.65444(14) 0.53344(7) 0.04443(12) 0.0123(3) Uani 1 1 d
N32 N 0.62793(11) 0.56195(6) 0.11392(10) 0.0113(3) Uani 1 1 d
C33 C 0.53748(14) 0.59854(7) 0.09390(12) 0.0128(3) Uani 1 1 d
C34 C 0.52839(14) 0.62616(7) 0.17855(12) 0.0128(3) Uani 1 1 d
C35 C 0.45034(15) 0.66114(8) 0.20001(12) 0.0153(4) Uani 1 1 d
N36 N 0.49302(12) 0.66940(6) 0.29350(10) 0.0144(3) Uani 1 1 d
N37 N 0.59362(12) 0.64191(6) 0.33208(10) 0.0144(3) Uani 1 1 d
N38 N 0.61489(12) 0.61526(6) 0.26146(10) 0.0124(3) Uani 1 1 d
C39 C 0.58813(15) 0.54039(8) -0.04918(12) 0.0143(3) Uani 1 1 d
C40 C 0.49356(15) 0.57718(8) -0.06965(12) 0.0156(4) Uani 1 1 d
C41 C 0.46742(15) 0.60684(8) 0.00178(12) 0.0146(3) Uani 1 1 d
C42 C 0.99795(17) 0.40095(9) 0.12922(14) 0.0195(4) Uani 1 1 d
C43 C 1.06354(17) 0.41464(9) 0.06114(14) 0.0198(4) Uani 1 1 d
C44 C 1.17160(17) 0.37802(9) 0.08482(15) 0.0226(4) Uani 1 1 d
O45 O 1.14811(12) 0.31740(6) 0.07966(10) 0.0215(3) Uani 1 1 d
C46 C 0.44525(16) 0.70637(8) 0.35175(13) 0.0164(4) Uani 1 1 d
C47 C 0.46258(17) 0.76969(9) 0.33452(14) 0.0204(4) Uani 1 1 d
C48 C 0.58662(17) 0.78540(9) 0.35004(14) 0.0215(4) Uani 1 1 d
O49 O 0.65397(13) 0.77063(7) 0.44384(10) 0.0279(3) Uani 1 1 d
P50 P 0.23730(4) 0.55172(2) 0.25278(3) 0.01887(10) Uani 1 1 d
F51 F 0.18020(11) 0.56138(5) 0.33436(9) 0.0315(3) Uani 1 1 d
F52 F 0.29552(12) 0.54251(6) 0.17195(9) 0.0412(4) Uani 1 1 d
F53 F 0.36217(10) 0.55701(6) 0.32899(8) 0.0318(3) Uani 1 1 d
F54 F 0.11259(11) 0.54644(6) 0.17645(9) 0.0380(3) Uani 1 1 d
F55 F 0.23454(10) 0.61968(5) 0.23534(8) 0.0277(3) Uani 1 1 d
F56 F 0.23932(12) 0.48368(6) 0.27059(10) 0.0429(4) Uani 1 1 d
P57 P 0.23485(4) 0.75047(2) -0.00369(4) 0.01965(10) Uani 1 1 d
F58 F 0.24549(10) 0.81806(5) -0.02216(9) 0.0345(3) Uani 1 1 d
F59 F 0.22479(10) 0.68279(5) 0.01438(9) 0.0336(3) Uani 1 1 d
F60 F 0.37134(9) 0.74407(5) 0.02278(8) 0.0272(3) Uani 1 1 d
F61 F 0.09847(9) 0.75678(5) -0.03042(9) 0.0299(3) Uani 1 1 d
F62 F 0.24862(11) 0.76286(6) 0.10465(8) 0.0356(3) Uani 1 1 d
F63 F 0.22087(10) 0.73781(6) -0.11221(8) 0.0314(3) Uani 1 1 d
H64 H 1.0855(16) 0.6787(8) 0.3268(13) 0.013(5) Uiso 1 1 d
H65 H 0.6776(19) 0.4398(9) 0.5021(17) 0.031(6) Uiso 1 1 d
H66 H 1.0699(17) 0.6286(9) 0.5012(14) 0.020(5) Uiso 1 1 d
H67 H 1.0383(17) 0.5723(8) 0.6235(15) 0.019(5) Uiso 1 1 d
H68 H 0.8804(16) 0.5103(8) 0.5893(14) 0.013(5) Uiso 1 1 d
H69 H 1.0930(18) 0.7139(9) 0.1716(14) 0.020(5) Uiso 1 1 d
H70 H 1.0092(16) 0.6858(9) 0.0828(14) 0.017(5) Uiso 1 1 d
H71 H 0.8651(17) 0.7563(8) 0.0784(14) 0.016(5) Uiso 1 1 d
H72 H 0.989(2) 0.7887(10) 0.0788(16) 0.037(7) Uiso 1 1 d
H73 H 0.9346(16) 0.8430(9) 0.1815(14) 0.017(5) Uiso 1 1 d
H74 H 1.0300(19) 0.7997(9) 0.2469(16) 0.029(6) Uiso 1 1 d
H75 H 0.803(2) 0.7822(11) 0.2040(19) 0.049(9) Uiso 1 1 d
H76 H 0.4303(19) 0.3970(9) 0.3059(16) 0.029(6) Uiso 1 1 d
H77 H 0.5225(18) 0.3541(10) 0.3775(15) 0.025(6) Uiso 1 1 d
H78 H 0.4085(16) 0.4422(9) 0.4424(14) 0.013(5) Uiso 1 1 d
H79 H 0.4804(18) 0.3917(9) 0.5047(16) 0.027(6) Uiso 1 1 d
H80 H 0.2876(18) 0.3695(9) 0.4754(16) 0.026(6) Uiso 1 1 d
H81 H 0.2641(17) 0.3815(9) 0.3622(15) 0.023(6) Uiso 1 1 d
H82 H 0.351(3) 0.2866(14) 0.453(2) 0.077(11) Uiso 1 1 d
H83 H 0.8130(18) 0.4495(9) -0.0088(16) 0.024(6) Uiso 1 1 d
H84 H 0.3816(19) 0.6759(9) 0.1637(16) 0.032(6) Uiso 1 1 d
H85 H 0.6090(15) 0.5207(8) -0.0982(13) 0.013(5) Uiso 1 1 d
H86 H 0.4508(16) 0.5816(8) -0.1292(14) 0.014(5) Uiso 1 1 d
H87 H 0.4088(17) 0.6332(9) -0.0120(14) 0.018(5) Uiso 1 1 d
H88 H 1.0491(16) 0.4041(8) 0.1940(14) 0.016(5) Uiso 1 1 d
H89 H 0.9642(16) 0.3641(9) 0.1164(13) 0.012(5) Uiso 1 1 d
H90 H 1.0836(17) 0.4539(9) 0.0671(14) 0.017(5) Uiso 1 1 d
H91 H 1.0179(18) 0.4042(9) -0.0021(16) 0.025(6) Uiso 1 1 d
H92 H 1.2144(18) 0.3844(9) 0.0405(15) 0.024(6) Uiso 1 1 d
H93 H 1.2229(18) 0.3886(9) 0.1491(16) 0.025(6) Uiso 1 1 d
H94 H 1.140(2) 0.3070(11) 0.1263(18) 0.043(8) Uiso 1 1 d
H95 H 0.3665(16) 0.6958(8) 0.3371(13) 0.012(5) Uiso 1 1 d
H96 H 0.4825(16) 0.6928(8) 0.4152(14) 0.012(5) Uiso 1 1 d
H97 H 0.4174(17) 0.7817(9) 0.2698(15) 0.021(5) Uiso 1 1 d
H98 H 0.4304(19) 0.7917(10) 0.3765(16) 0.034(6) Uiso 1 1 d
H99 H 0.6169(18) 0.7666(9) 0.3038(15) 0.026(6) Uiso 1 1 d
H100 H 0.5910(17) 0.8265(9) 0.3389(14) 0.020(5) Uiso 1 1 d
H101 H 0.720(2) 0.7758(12) 0.449(2) 0.055(9) Uiso 1 1 d

loop_
_atom_site_aniso_label
_atom_site_aniso_U_11
_atom_site_aniso_U_22
_atom_site_aniso_U_33
_atom_site_aniso_U_23
_atom_site_aniso_U_13
_atom_site_aniso_U_12
Ru1 0.01233(6) 0.01286(7) 0.00699(6) 0.00001(5) 0.00263(4) 0.00011(5)
N2 0.0147(7) 0.0144(7) 0.0086(7) 0.0000(5) 0.0041(5) 0.0002(6)
N3 0.0161(7) 0.0159(8) 0.0127(7) 0.0005(6) 0.0053(6) -0.0020(6)
N4 0.0159(7) 0.0150(8) 0.0129(7) 0.0005(6) 0.0052(6) -0.0018(6)
C5 0.0150(8) 0.0163(9) 0.0135(9) -0.0013(7) 0.0038(6) -0.0002(7)
C6 0.0150(8) 0.0135(9) 0.0113(8) -0.0010(6) 0.0025(6) -0.0001(6)
C7 0.0145(8) 0.0132(9) 0.0116(8) -0.0004(6) 0.0036(6) 0.0016(6)
N8 0.0144(7) 0.0117(7) 0.0085(7) -0.0003(5) 0.0035(5) 0.0007(6)
C9 0.0172(8) 0.0139(9) 0.0092(8) 0.0000(6) 0.0046(6) 0.0007(7)
C10 0.0193(9) 0.0163(9) 0.0093(8) -0.0009(7) 0.0056(6) -0.0002(7)
C11 0.0259(10) 0.0207(11) 0.0105(9) 0.0001(7) 0.0047(7) -0.0061(7)
N12 0.0256(8) 0.0211(9) 0.0134(8) -0.0021(6) 0.0082(6) -0.0083(7)
N13 0.0218(8) 0.0194(8) 0.0126(8) -0.0005(6) 0.0070(6) -0.0043(6)
N14 0.0157(7) 0.0156(8) 0.0093(7) -0.0013(6) 0.0037(5) -0.0007(6)
C15 0.0174(9) 0.0162(9) 0.0115(8) -0.0020(7) 0.0013(6) -0.0007(7)
C16 0.0197(9) 0.0182(10) 0.0093(8) -0.0009(7) 0.0005(6) 0.0006(7)
C17 0.0217(9) 0.0162(9) 0.0100(8) 0.0014(7) 0.0049(7) 0.0017(7)
C18 0.0196(9) 0.0186(10) 0.0157(9) 0.0009(7) 0.0088(7) -0.0031(7)
C19 0.0251(10) 0.0225(11) 0.0178(10) 0.0019(8) 0.0085(8) -0.0010(8)
C20 0.0282(11) 0.0207(11) 0.0258(11) -0.0019(8) 0.0120(8) -0.0015(8)
O21 0.0267(8) 0.0286(8) 0.0198(7) 0.0012(6) 0.0097(6) 0.0019(6)
C22 0.0312(11) 0.0272(12) 0.0190(10) -0.0041(8) 0.0106(8) -0.0154(9)
C23 0.0260(10) 0.0265(11) 0.0154(10) -0.0010(8) 0.0059(8) -0.0064(8)
C24 0.0240(10) 0.0292(12) 0.0234(11) -0.0003(9) 0.0088(8) -0.0065(9)
O25 0.0279(8) 0.0259(8) 0.0271(9) 0.0050(7) 0.0070(6) -0.0054(6)
N26 0.0137(7) 0.0151(8) 0.0099(7) 0.0013(6) 0.0034(5) 0.0004(6)
N27 0.0175(7) 0.0164(8) 0.0123(7) 0.0003(6) 0.0065(6) 0.0018(6)
N28 0.0195(7) 0.0186(8) 0.0108(7) 0.0011(6) 0.0059(5) 0.0056(6)
C29 0.0186(9) 0.0188(9) 0.0099(8) 0.0008(7) 0.0036(6) 0.0027(7)
C30 0.0153(8) 0.0152(9) 0.0093(8) 0.0010(6) 0.0037(6) -0.0004(7)
C31 0.0154(8) 0.0119(8) 0.0106(8) -0.0003(6) 0.0056(6) -0.0012(6)
N32 0.0126(6) 0.0117(7) 0.0099(7) 0.0000(5) 0.0040(5) -0.0009(6)
C33 0.0141(8) 0.0135(9) 0.0109(8) 0.0004(6) 0.0039(6) -0.0011(6)
C34 0.0141(8) 0.0129(9) 0.0110(8) 0.0003(6) 0.0034(6) -0.0012(6)
C35 0.0167(9) 0.0159(9) 0.0127(9) 0.0012(7) 0.0038(7) 0.0010(7)
N36 0.0147(7) 0.0158(8) 0.0134(7) -0.0014(6) 0.0054(6) 0.0010(6)
N37 0.0157(7) 0.0160(8) 0.0115(7) -0.0021(6) 0.0045(5) 0.0003(6)
N38 0.0146(7) 0.0135(7) 0.0094(7) -0.0002(5) 0.0040(5) -0.0004(6)
C39 0.0182(9) 0.0156(9) 0.0092(8) -0.0014(6) 0.0045(6) -0.0013(7)
C40 0.0189(9) 0.0166(9) 0.0089(8) 0.0013(7) 0.0011(7) -0.0012(7)
C41 0.0170(9) 0.0136(9) 0.0121(8) 0.0013(7) 0.0029(6) 0.0023(7)
C42 0.0221(10) 0.0193(10) 0.0184(10) 0.0023(8) 0.0085(7) 0.0084(8)
C43 0.0219(10) 0.0200(11) 0.0191(10) -0.0002(8) 0.0085(7) 0.0024(8)
C44 0.0194(10) 0.0245(11) 0.0260(11) -0.0021(8) 0.0101(8) 0.0008(8)
O45 0.0233(7) 0.0221(8) 0.0204(8) -0.0015(6) 0.0087(6) 0.0042(6)
C46 0.0163(9) 0.0185(10) 0.0161(9) -0.0043(7) 0.0077(7) 0.0005(7)
C47 0.0213(9) 0.0194(10) 0.0205(10) -0.0027(8) 0.0066(8) 0.0015(8)
C48 0.0230(10) 0.0221(11) 0.0188(10) 0.0019(8) 0.0058(7) -0.0021(8)
O49 0.0225(8) 0.0350(9) 0.0228(8) 0.0066(6) 0.0022(6) -0.0091(7)
P50 0.0226(2) 0.0205(2) 0.0123(2) -0.0009(2) 0.00386(17) 0.0002(2)
F51 0.0379(7) 0.0378(8) 0.0251(7) 0.0089(6) 0.0188(5) 0.0032(6)
F52 0.0481(8) 0.0595(10) 0.0194(7) -0.0039(6) 0.0153(6) 0.0178(7)
F53 0.0248(6) 0.0442(8) 0.0209(6) -0.0002(6) -0.0009(5) 0.0010(6)
F54 0.0302(7) 0.0395(8) 0.0328(8) -0.0043(6) -0.0064(5) -0.0038(6)
F55 0.0322(6) 0.0227(6) 0.0312(7) 0.0060(5) 0.0145(5) -0.0005(5)
F56 0.0528(9) 0.0203(7) 0.0492(9) 0.0013(6) 0.0071(7) 0.0024(6)
P57 0.0179(2) 0.0240(3) 0.0180(2) 0.00676(19) 0.00705(18) 0.00544(19)
F58 0.0327(7) 0.0244(7) 0.0435(8) 0.0111(6) 0.0079(6) 0.0046(5)
F59 0.0287(7) 0.0273(7) 0.0410(8) 0.0116(6) 0.0056(5) 0.0019(5)
F60 0.0166(6) 0.0359(7) 0.0282(7) 0.0081(5) 0.0057(5) 0.0050(5)
F61 0.0188(6) 0.0420(8) 0.0311(7) 0.0123(6) 0.0111(5) 0.0090(5)
F62 0.0358(7) 0.0530(9) 0.0197(6) 0.0006(6) 0.0109(5) 0.0051(6)
F63 0.0266(6) 0.0493(8) 0.0193(6) 0.0015(6) 0.0088(5) 0.0038(6)

loop_
_atom_type_symbol
_atom_type_description
_atom_type_scat_dispersion_real
_atom_type_scat_dispersion_imag
_atom_type_scat_source
C C 0.0033 0.0016 'International Tables Vol C Tables 4.2.6.8 and 6.1.1.4'
H H 0.0000 0.0000 'International Tables Vol C Tables 4.2.6.8 and 6.1.1.4'
N N 0.0061 0.0033 'International Tables Vol C Tables 4.2.6.8 and 6.1.1.4'
O O 0.0106 0.0060 'International Tables Vol C Tables 4.2.6.8 and 6.1.1.4'
F F 0.0171 0.0103 'International Tables Vol C Tables 4.2.6.8 and 6.1.1.4'
P P 0.1023 0.0942 'International Tables Vol C Tables 4.2.6.8 and 6.1.1.4'
Ru Ru -1.2594 0.8363 'International Tables Vol C Tables 4.2.6.8 and 6.1.1.4'

loop_
_geom_angle_atom_site_label_1
_geom_angle_atom_site_label_2
_geom_angle_atom_site_label_3
_geom_angle
N8 Ru1 N32 174.58(6)
N8 Ru1 N2 79.00(6)
N32 Ru1 N2 96.40(6)
N8 Ru1 N38 98.73(6)
N32 Ru1 N38 78.77(6)
N2 Ru1 N38 95.90(6)
N8 Ru1 N26 104.62(6)
N32 Ru1 N26 77.89(6)
N2 Ru1 N26 87.84(6)
N38 Ru1 N26 156.64(6)
N8 Ru1 N14 77.76(6)
N32 Ru1 N14 106.87(6)
N2 Ru1 N14 156.73(6)
N38 Ru1 N14 88.85(6)
N26 Ru1 N14 96.79(6)
N3 N2 C6 110.51(14)
N3 N2 Ru1 135.11(11)
C6 N2 Ru1 113.78(11)
N2 N3 N4 105.06(13)
C5 N4 N3 112.59(14)
C5 N4 C18 127.44(15)
N3 N4 C18 119.89(14)
N4 C5 C6 105.04(15)
N4 C5 H64 122.0(12)
C6 C5 H64 132.9(12)
C5 C6 N2 106.78(15)
C5 C6 C7 136.15(16)
N2 C6 C7 116.97(15)
N8 C7 C15 120.88(16)
N8 C7 C6 111.48(14)
C15 C7 C6 127.63(16)
C9 N8 C7 120.85(14)
C9 N8 Ru1 120.49(11)
C7 N8 Ru1 118.59(11)
N8 C9 C17 120.66(16)
N8 C9 C10 110.75(14)
C17 C9 C10 128.59(16)
C11 C10 N14 107.01(15)
C11 C10 C9 135.97(16)
N14 C10 C9 117.03(15)
N12 C11 C10 105.04(16)
N12 C11 H65 123.6(16)
C10 C11 H65 131.3(16)
N13 N12 C11 111.82(15)
N13 N12 C22 118.61(15)
C11 N12 C22 129.56(17)
N14 N13 N12 106.00(14)
N13 N14 C10 110.13(14)
N13 N14 Ru1 135.99(11)
C10 N14 Ru1 113.80(11)
C7 C15 C16 118.39(17)
C7 C15 H66 118.6(13)
C16 C15 H66 122.9(13)
C17 C16 C15 120.55(16)
C17 C16 H67 118.2(13)
C15 C16 H67 121.3(13)
C16 C17 C9 118.66(17)
C16 C17 H68 122.4(12)
C9 C17 H68 118.9(12)
N4 C18 C19 112.17(15)
N4 C18 H69 106.4(12)
C19 C18 H69 112.7(12)
N4 C18 H70 106.3(12)
C19 C18 H70 112.3(12)
H69 C18 H70 106.5(16)
C20 C19 C18 115.11(17)
C20 C19 H71 107.2(11)
C18 C19 H71 108.9(11)
C20 C19 H72 105.5(13)
C18 C19 H72 106.5(13)
H71 C19 H72 113.8(17)
O21 C20 C19 113.68(17)
O21 C20 H73 108.5(11)
C19 C20 H73 111.7(11)
O21 C20 H74 110.3(12)
C19 C20 H74 107.7(12)
H73 C20 H74 104.5(16)
C20 O21 H75 109(2)
N12 C22 C23 112.21(16)
N12 C22 H76 104.8(13)
C23 C22 H76 110.3(13)
N12 C22 H77 107.3(12)
C23 C22 H77 109.4(12)
H76 C22 H77 112.7(18)
C22 C23 C24 110.83(17)
C22 C23 H78 108.3(12)
C24 C23 H78 109.1(12)
C22 C23 H79 110.2(13)
C24 C23 H79 108.0(13)
H78 C23 H79 110.4(17)
O25 C24 C23 112.81(17)
O25 C24 H80 110.8(13)
C23 C24 H80 111.1(13)
O25 C24 H81 105.3(12)
C23 C24 H81 105.9(11)
H80 C24 H81 110.7(17)
C24 O25 H82 113(2)
N27 N26 C30 110.41(14)
N27 N26 Ru1 135.48(11)
C30 N26 Ru1 113.97(11)
N26 N27 N28 105.63(13)
N27 N28 C29 112.21(15)
N27 N28 C42 118.37(14)
C29 N28 C42 129.41(16)
N28 C29 C30 104.87(16)
N28 C29 H83 122.7(14)
C30 C29 H83 132.4(14)
C29 C30 N26 106.88(15)
C29 C30 C31 136.09(16)
N26 C30 C31 117.03(15)
N32 C31 C39 120.72(16)
N32 C31 C30 110.78(14)
C39 C31 C30 128.50(16)
C33 N32 C31 120.97(14)
C33 N32 Ru1 118.74(11)
C31 N32 Ru1 119.92(11)
N32 C33 C41 120.94(16)
N32 C33 C34 111.49(14)
C41 C33 C34 127.57(16)
C35 C34 N38 107.12(15)
C35 C34 C33 135.82(16)
N38 C34 C33 117.03(15)
N36 C35 C34 104.92(15)
N36 C35 H84 123.3(14)
C34 C35 H84 131.7(14)
C35 N36 N37 112.46(14)
C35 N36 C46 127.11(15)
N37 N36 C46 120.32(14)
N38 N37 N36 105.34(13)
N37 N38 C34 110.15(14)
N37 N38 Ru1 135.79(11)
C34 N38 Ru1 113.75(11)
C31 C39 C40 118.32(16)
C31 C39 H85 120.0(11)
C40 C39 H85 121.6(11)
C41 C40 C39 120.77(16)
C41 C40 H86 120.6(13)
C39 C40 H86 118.6(13)
C33 C41 C40 118.28(16)
C33 C41 H87 120.8(13)
C40 C41 H87 120.8(13)
N28 C42 C43 113.24(16)
N28 C42 H88 104.5(11)
C43 C42 H88 109.9(12)
N28 C42 H89 107.1(12)
C43 C42 H89 110.1(12)
H88 C42 H89 111.9(16)
C42 C43 C44 109.50(16)
C42 C43 H90 108.5(12)
C44 C43 H90 109.8(12)
C42 C43 H91 109.8(13)
C44 C43 H91 106.3(12)
H90 C43 H91 112.9(17)
O45 C44 C43 113.05(16)
O45 C44 H92 104.7(12)
C43 C44 H92 111.8(12)
O45 C44 H93 110.3(12)
C43 C44 H93 109.0(12)
H92 C44 H93 107.9(17)
C44 O45 H94 109.8(19)
N36 C46 C47 111.20(15)
N36 C46 H95 106.2(11)
C47 C46 H95 113.3(11)
N36 C46 H96 103.8(11)
C47 C46 H96 115.7(11)
H95 C46 H96 105.8(15)
C48 C47 C46 113.32(16)
C48 C47 H97 107.9(12)
C46 C47 H97 111.9(12)
C48 C47 H98 111.3(13)
C46 C47 H98 106.8(13)
H97 C47 H98 105.3(17)
O49 C48 C47 109.61(17)
O49 C48 H99 110.8(13)
C47 C48 H99 111.7(13)
O49 C48 H100 110.9(12)
C47 C48 H100 108.5(12)
H99 C48 H100 105.2(17)
C48 O49 H101 109(2)
F55 P50 F54 89.59(7)
F55 P50 F53 90.39(7)
F54 P50 F53 179.89(9)
F55 P50 F52 90.01(7)
F54 P50 F52 90.20(8)
F53 P50 F52 89.69(7)
F55 P50 F56 179.58(8)
F54 P50 F56 90.24(7)
F53 P50 F56 89.77(7)
F52 P50 F56 90.38(8)
F55 P50 F51 89.67(7)
F54 P50 F51 90.35(7)
F53 P50 F51 89.76(7)
F52 P50 F51 179.36(8)
F56 P50 F51 89.94(7)
F61 P57 F60 179.84(9)
F61 P57 F62 90.29(7)
F60 P57 F62 89.87(7)
F61 P57 F63 89.65(7)
F60 P57 F63 90.19(6)
F62 P57 F63 179.77(8)
F61 P57 F59 90.12(7)
F60 P57 F59 89.84(7)
F62 P57 F59 89.69(7)
F63 P57 F59 90.09(7)
F61 P57 F58 90.15(7)
F60 P57 F58 89.89(7)
F62 P57 F58 90.59(7)
F63 P57 F58 89.63(7)
F59 P57 F58 179.61(8)

loop_
_geom_bond_atom_site_label_1
_geom_bond_atom_site_label_2
_geom_bond_distance
Ru1 N8 2.0148(14)
Ru1 N32 2.0181(14)
Ru1 N2 2.0389(14)
Ru1 N38 2.0442(14)
Ru1 N26 2.0629(14)
Ru1 N14 2.0760(15)
N2 N3 1.3186(19)
N2 C6 1.377(2)
N3 N4 1.345(2)
N4 C5 1.342(2)
N4 C18 1.466(2)
C5 C6 1.368(2)
C5 H64 0.937(19)
C6 C7 1.455(2)
C7 N8 1.356(2)
C7 C15 1.388(2)
N8 C9 1.354(2)
C9 C17 1.390(2)
C9 C10 1.462(2)
C10 C11 1.369(3)
C10 N14 1.379(2)
C11 N12 1.351(2)
C11 H65 0.84(2)
N12 N13 1.345(2)
N12 C22 1.474(2)
N13 N14 1.313(2)
C15 C16 1.393(3)
C15 H66 0.92(2)
C16 C17 1.388(3)
C16 H67 0.93(2)
C17 H68 0.950(19)
C18 C19 1.520(3)
C18 H69 0.95(2)
C18 H70 0.97(2)
C19 C20 1.511(3)
C19 H71 1.01(2)
C19 H72 1.01(2)
C20 O21 1.438(2)
C20 H73 1.00(2)
C20 H74 1.04(2)
O21 H75 0.79(3)
C22 C23 1.516(3)
C22 H76 0.97(2)
C22 H77 0.98(2)
C23 C24 1.518(3)
C23 H78 0.957(19)
C23 H79 0.97(2)
C24 O25 1.438(3)
C24 H80 0.97(2)
C24 H81 1.03(2)
O25 H82 0.82(3)
N26 N27 1.316(2)
N26 C30 1.377(2)
N27 N28 1.344(2)
N28 C29 1.350(2)
N28 C42 1.467(2)
C29 C30 1.373(2)
C29 H83 0.86(2)
C30 C31 1.458(2)
C31 N32 1.355(2)
C31 C39 1.389(2)
N32 C33 1.352(2)
C33 C41 1.388(2)
C33 C34 1.454(2)
C34 C35 1.367(2)
C34 N38 1.377(2)
C35 N36 1.343(2)
C35 H84 0.91(2)
N36 N37 1.345(2)
N36 C46 1.469(2)
N37 N38 1.3188(19)
C39 C40 1.393(3)
C39 H85 0.964(19)
C40 C41 1.390(2)
C40 H86 0.89(2)
C41 H87 0.92(2)
C42 C43 1.516(3)
C42 H88 0.98(2)
C42 H89 0.94(2)
C43 C44 1.518(3)
C43 H90 0.94(2)
C43 H91 0.97(2)
C44 O45 1.433(2)
C44 H92 0.98(2)
C44 H93 1.00(2)
O45 H94 0.77(3)
C46 C47 1.519(3)
C46 H95 0.951(19)
C46 H96 0.966(19)
C47 C48 1.508(3)
C47 H97 0.99(2)
C47 H98 0.98(2)
C48 O49 1.427(2)
C48 H99 0.98(2)
C48 H100 0.97(2)
O49 H101 0.80(3)
P50 F55 1.5975(13)
P50 F54 1.5975(13)
P50 F53 1.5982(12)
P50 F52 1.5995(13)
P50 F56 1.6007(14)
P50 F51 1.6016(12)
P57 F61 1.5971(12)
P57 F60 1.5989(12)
P57 F62 1.6010(13)
P57 F63 1.6043(13)
P57 F59 1.6053(13)
P57 F58 1.6055(13)

loop_
_geom_torsion_atom_site_label_1
_geom_torsion_atom_site_label_2
_geom_torsion_atom_site_label_3
_geom_torsion_atom_site_label_4
_geom_torsion
N8 Ru1 N2 N3 172.27(17)
N32 Ru1 N2 N3 -10.63(17)
N38 Ru1 N2 N3 -89.95(16)
N26 Ru1 N2 N3 66.93(16)
N14 Ru1 N2 N3 169.15(14)
N8 Ru1 N2 C6 2.14(12)
N32 Ru1 N2 C6 179.24(12)
N38 Ru1 N2 C6 99.93(12)
N26 Ru1 N2 C6 -103.20(12)
N14 Ru1 N2 C6 -1.0(2)
C6 N2 N3 N4 0.03(18)
Ru1 N2 N3 N4 -170.32(12)
N2 N3 N4 C5 -0.30(19)
N2 N3 N4 C18 -177.37(15)
N3 N4 C5 C6 0.4(2)
C18 N4 C5 C6 177.24(16)
N4 C5 C6 N2 -0.39(19)
N4 C5 C6 C7 175.84(19)
N3 N2 C6 C5 0.2(2)
Ru1 N2 C6 C5 172.80(11)
N3 N2 C6 C7 -176.84(14)
Ru1 N2 C6 C7 -4.27(19)
C5 C6 C7 N8 -171.5(2)
N2 C6 C7 N8 4.5(2)
C5 C6 C7 C15 8.2(3)
N2 C6 C7 C15 -175.83(17)
C15 C7 N8 C9 0.8(3)
C6 C7 N8 C9 -179.43(15)
C15 C7 N8 Ru1 177.68(13)
C6 C7 N8 Ru1 -2.58(19)
N38 Ru1 N8 C9 82.84(13)
N26 Ru1 N8 C9 -97.99(13)
N14 Ru1 N8 C9 -4.05(13)
N2 Ru1 N8 C7 0.34(12)
N38 Ru1 N8 C7 -94.02(13)
N26 Ru1 N8 C7 85.15(13)
N14 Ru1 N8 C7 179.08(13)
C7 N8 C9 C17 0.3(3)
Ru1 N8 C9 C17 -176.52(13)
C7 N8 C9 C10 -179.32(15)
Ru1 N8 C9 C10 3.89(19)
N8 C9 C10 C11 178.7(2)
C17 C9 C10 C11 -0.9(4)
N8 C9 C10 N14 -0.9(2)
C17 C9 C10 N14 179.59(17)
N14 C10 C11 N12 -0.6(2)
C9 C10 C11 N12 179.9(2)
C10 C11 N12 N13 0.2(2)
C10 C11 N12 C22 179.52(19)
C11 N12 N13 N14 0.3(2)
C22 N12 N13 N14 -179.13(16)
N12 N13 N14 C10 -0.66(19)
N12 N13 N14 Ru1 -177.11(13)
C11 C10 N14 N13 0.8(2)
C9 C10 N14 N13 -179.56(15)
C11 C10 N14 Ru1 178.09(12)
C9 C10 N14 Ru1 -2.25(19)
N8 Ru1 N14 N13 179.56(18)
N32 Ru1 N14 N13 2.47(18)
N2 Ru1 N14 N13 -177.31(15)
N38 Ru1 N14 N13 80.37(17)
N26 Ru1 N14 N13 -76.89(17)
N8 Ru1 N14 C10 3.20(12)
N32 Ru1 N14 C10 -173.89(11)
N2 Ru1 N14 C10 6.3(2)
N38 Ru1 N14 C10 -95.99(12)
N26 Ru1 N14 C10 106.74(12)
N8 C7 C15 C16 -1.0(3)
C6 C7 C15 C16 179.29(17)
C7 C15 C16 C17 0.1(3)
C15 C16 C17 C9 0.9(3)
N8 C9 C17 C16 -1.1(3)
C10 C9 C17 C16 178.37(18)
C5 N4 C18 C19 -103.5(2)
N3 N4 C18 C19 73.1(2)
N4 C18 C19 C20 58.5(2)
C18 C19 C20 O21 -81.0(2)
N13 N12 C22 C23 -130.83(19)
C11 N12 C22 C23 49.9(3)
N12 C22 C23 C24 167.94(18)
C22 C23 C24 O25 49.4(2)
N8 Ru1 N26 N27 4.84(17)
N32 Ru1 N26 N27 179.90(17)
N2 Ru1 N26 N27 82.89(16)
N38 Ru1 N26 N27 -177.22(14)
N14 Ru1 N26 N27 -74.23(17)
N8 Ru1 N26 C30 -170.28(11)
N32 Ru1 N26 C30 4.77(11)
N2 Ru1 N26 C30 -92.24(12)
N38 Ru1 N26 C30 7.7(2)
N14 Ru1 N26 C30 110.64(12)
C30 N26 N27 N28 -0.28(18)
Ru1 N26 N27 N28 -175.53(12)
N26 N27 N28 C29 0.1(2)
N26 N27 N28 C42 -179.34(15)
N27 N28 C29 C30 0.1(2)
C42 N28 C29 C30 179.47(18)
N28 C29 C30 N26 -0.3(2)
N28 C29 C30 C31 179.81(19)
N27 N26 C30 C29 0.3(2)
Ru1 N26 C30 C29 176.70(12)
N27 N26 C30 C31 -179.71(14)
Ru1 N26 C30 C31 -3.35(19)
C29 C30 C31 N32 178.6(2)
N26 C30 C31 N32 -1.3(2)
C29 C30 C31 C39 -1.7(3)
N26 C30 C31 C39 178.37(17)
C39 C31 N32 C33 -1.0(2)
C30 C31 N32 C33 178.71(15)
C39 C31 N32 Ru1 -173.95(13)
C30 C31 N32 Ru1 5.78(19)
N2 Ru1 N32 C33 -92.71(13)
N26 Ru1 N32 C33 -179.11(13)
N14 Ru1 N32 C33 87.37(13)
N2 Ru1 N32 C31 80.37(13)
N38 Ru1 N32 C31 175.14(13)
N26 Ru1 N32 C31 -6.03(12)
N14 Ru1 N32 C31 -99.54(13)
C31 N32 C33 C41 1.6(3)
Ru1 N32 C33 C41 174.64(13)
C31 N32 C33 C34 -177.42(15)
Ru1 N32 C33 C34 -4.42(19)
N32 C33 C34 C35 -172.41(19)
C41 C33 C34 C35 8.6(3)
N32 C33 C34 N38 5.2(2)
C41 C33 C34 N38 -173.75(17)
N38 C34 C35 N36 -0.09(19)
C33 C34 C35 N36 177.72(19)
C34 C35 N36 N37 0.3(2)
C34 C35 N36 C46 176.52(16)
C35 N36 N37 N38 -0.41(19)
C46 N36 N37 N38 -176.91(15)
N36 N37 N38 C34 0.34(18)
N36 N37 N38 Ru1 -172.77(12)
C35 C34 N38 N37 -0.16(19)
C33 C34 N38 N37 -178.45(14)
C35 C34 N38 Ru1 174.60(11)
C33 C34 N38 Ru1 -3.69(19)
N8 Ru1 N38 N37 -10.97(17)
N32 Ru1 N38 N37 173.91(17)
N2 Ru1 N38 N37 -90.71(16)
N26 Ru1 N38 N37 171.04(14)
N14 Ru1 N38 N37 66.46(16)
N8 Ru1 N38 C34 176.09(12)
N32 Ru1 N38 C34 0.98(11)
N2 Ru1 N38 C34 96.35(12)
N26 Ru1 N38 C34 -1.9(2)
N14 Ru1 N38 C34 -106.48(12)
N32 C31 C39 C40 -0.3(3)
C30 C31 C39 C40 -179.97(17)
C31 C39 C40 C41 1.0(3)
N32 C33 C41 C40 -0.9(3)
C34 C33 C41 C40 178.00(17)
C39 C40 C41 C33 -0.4(3)
N27 N28 C42 C43 -129.49(18)
C29 N28 C42 C43 51.2(3)
N28 C42 C43 C44 168.68(16)
C42 C43 C44 O45 59.5(2)
C35 N36 C46 C47 -72.2(2)
N37 N36 C46 C47 103.74(18)
N36 C46 C47 C48 -55.8(2)
C46 C47 C48 O49 -57.6(2)
